data_4517312
loop_
_publ_author_name
'Mu, Yingxiao'
'Xu, Bingjia'
'Yang, Zhan'
'Wen, Hanhui'
'Yang, Zhiyong'
'Mane, Sunil Kumar Baburao'
'Zhao, Juan'
'Zhang, Yi'
'Chi, Zhenguo'
'Tang, Ben Zhong'

_publ_section_title
;
 Reversible and Continuous Color-Tunable Persistent Luminescence of
 Metal-Free Organic Materials by &quot;Self&quot;-Interface Energy
 Transfer.
;
_journal_name_full 'ACS applied materials &amp; interfaces'
_journal_paper_doi 10.1021/acsami.9b19919
_journal_year 2020
_chemical_formula_moiety '4(C25 H15 N O3 S)'
_chemical_formula_sum 'C100 H60 N4 O12 S4'
_chemical_formula_weight 1637.87
_space_group_crystal_system monoclinic
_space_group_IT_number 14
_space_group_name_Hall '-P 2ybc'
_space_group_name_H-M_alt 'P 1 21/c 1'
_symmetry_Int_Tables_number 14
_audit_creation_date 2016-01-03
_audit_creation_method
;
Olex2 1.2
(compiled 2015.09.30 svn.r3233 for OlexSys, GUI svn.r5103)
;
_cell_angle_alpha 90
_cell_angle_beta 106.664(3)
_cell_angle_gamma 90
_cell_formula_units_Z 1
_cell_length_a 8.5934(2)
_cell_length_b 28.5006(6)
_cell_length_c 8.00518(17)
_cell_measurement_reflns_used 3602
_cell_measurement_temperature 150.01(10)
_cell_measurement_theta_max 70.4080
_cell_measurement_theta_min 5.3550
_cell_volume 1878.27(8)
_computing_cell_refinement 'CrysAlisPro 1.171.38.41 (Rigaku OD, 2015)'
_computing_data_collection 'CrysAlisPro 1.171.38.41 (Rigaku OD, 2015)'
_computing_data_reduction 'CrysAlisPro 1.171.38.41 (Rigaku OD, 2015)'
_computing_molecular_graphics 'Olex2 (Dolomanov et al., 2009)'
_computing_publication_material 'Olex2 (Dolomanov et al., 2009)'
_computing_structure_refinement 'olex2.refine (Bourhis et al., 2015)'
_computing_structure_solution 'olex2.solve (Bourhis et al., 2015)'
_diffrn_ambient_environment N~2~
_diffrn_ambient_temperature 150.01(10)
_diffrn_detector 'CCD plate'
_diffrn_detector_area_resol_mean 10.6525
_diffrn_detector_type Atlas
_diffrn_measured_fraction_theta_full 0.9669
_diffrn_measured_fraction_theta_max 0.9666
_diffrn_measurement_details
;
List of Runs (angles in degrees, time in seconds):

  # Type    Start    End  Width  t~exp~   \w     \q     \k     \f   Frames
--------------------------------------------------------------------------
  1  \w    -64.00  27.00   1.00    1.00    --  -39.65  38.00-150.00   91
  2  \w     51.00  89.00   1.00    1.00    --   39.65-125.00   0.00   38
  3  \w     36.00  93.00   1.00    1.20    --  100.70 -94.00  90.00   57
  4  \w     46.00  90.00   1.00    1.20    --  100.70 -94.00 -60.00   44
  5  \w     32.00 122.00   1.00    1.20    --  100.70 -30.00-180.00   90
  6  \w     96.00 121.00   1.00    1.20    --  100.70-125.00-180.00   25
  7  \w     44.00  70.00   1.00    1.20    --  100.70-125.00-180.00   26
  8  \w     31.00 131.00   1.00    1.20    --  100.70 -30.00 -90.00  100
  9  \w     99.00 175.00   1.00    1.20    --  100.70 125.00 -30.00   76
 10  \w   -114.00 -45.00   1.00    1.00    --  -39.65 -38.00  30.00   69
;
_diffrn_measurement_device 'four-circle diffractometer'
_diffrn_measurement_device_type 'SuperNova, Dual, Cu at zero, Atlas'
_diffrn_measurement_method '\w scans'
_diffrn_orient_matrix_type 'CrysAlisPro convention (1999,Acta A55,543-557)'
_diffrn_orient_matrix_UB_11 0.1177376000
_diffrn_orient_matrix_UB_12 -0.0414948000
_diffrn_orient_matrix_UB_13 0.0124493000
_diffrn_orient_matrix_UB_21 0.1436427000
_diffrn_orient_matrix_UB_22 0.0344868000
_diffrn_orient_matrix_UB_23 0.0338437000
_diffrn_orient_matrix_UB_31 0.0224156000
_diffrn_orient_matrix_UB_32 -0.0033377000
_diffrn_orient_matrix_UB_33 0.1976364000
_diffrn_radiation_monochromator mirror
_diffrn_radiation_probe x-ray
_diffrn_radiation_type 'Cu K\a'
_diffrn_radiation_wavelength 1.54184
_diffrn_reflns_av_R_equivalents 0.0342
_diffrn_reflns_av_unetI/netI 0.0394
_diffrn_reflns_limit_h_max 9
_diffrn_reflns_limit_h_min -10
_diffrn_reflns_limit_k_max 32
_diffrn_reflns_limit_k_min -34
_diffrn_reflns_limit_l_max 9
_diffrn_reflns_limit_l_min -4
_diffrn_reflns_number 6796
_diffrn_reflns_theta_full 70.4390
_diffrn_reflns_theta_max 70.44
_diffrn_reflns_theta_min 3.10
_diffrn_source 'micro-focus sealed X-ray tube'
_diffrn_source_type 'SuperNova (Cu) X-ray Source'
_exptl_absorpt_coefficient_mu 1.770
_exptl_absorpt_correction_T_max 1.00000
_exptl_absorpt_correction_T_min 0.75003
_exptl_absorpt_correction_type multi-scan
_exptl_absorpt_process_details
;
CrysAlisPro 1.171.38.41 (Rigaku Oxford Diffraction, 2015)
Empirical absorption correction using spherical harmonics,
 implemented in SCALE3 ABSPACK scaling algorithm.
;
_exptl_crystal_colour yellow
_exptl_crystal_density_diffrn 1.4479
_exptl_crystal_description block
_exptl_crystal_F_000 851.9162
_exptl_crystal_size_max 0.4
_exptl_crystal_size_mid 0.4
_exptl_crystal_size_min 0.3
_refine_diff_density_max 0.3006
_refine_diff_density_min -0.6237
_refine_diff_density_rms 0.0724
_refine_ls_d_res_high 0.8181
_refine_ls_d_res_low 14.2503
_refine_ls_goodness_of_fit_ref 1.0600
_refine_ls_hydrogen_treatment mixed
_refine_ls_matrix_type full
_refine_ls_number_constraints 30
_refine_ls_number_parameters 270
_refine_ls_number_reflns 3477
_refine_ls_number_restraints 0
_refine_ls_restrained_S_all 1.0600
_refine_ls_R_factor_all 0.0520
_refine_ls_R_factor_gt 0.0458
_refine_ls_shift/su_max 0.0000
_refine_ls_shift/su_mean 0.0000
_refine_ls_structure_factor_coef Fsqd
_refine_ls_weighting_details 'w=1/[\s^2^(Fo^2^)+(0.0822P)^2^+0.3457P] where P=(Fo^2^+2Fc^2^)/3'
_refine_ls_weighting_scheme calc
_refine_ls_wR_factor_gt 0.1221
_refine_ls_wR_factor_ref 0.1309
_reflns_Friedel_coverage 0.0
_reflns_limit_h_max 9
_reflns_limit_h_min -10
_reflns_limit_k_max 34
_reflns_limit_k_min 0
_reflns_limit_l_max 9
_reflns_limit_l_min 0
_reflns_number_gt 3026
_reflns_number_total 3477
_reflns_threshold_expression I>=2u(I)
_cod_data_source_file am9b19919_si_002.cif
_cod_data_source_block Crystal-Y
_cod_original_cell_volume 1878.28(8)
_cod_database_code 4517312
_reflns_odcompleteness_completeness 99.97
_reflns_odcompleteness_iscentric 1
_reflns_odcompleteness_theta 64.99
_olex2_refinement_description
;
1. Fixed Uiso
 At 1.2 times of:
  All C(H) groups
2.a Aromatic/amide H refined with riding coordinates:
 C10(H10), C13(H13), C24(H24), C5(H5), C11(H11), C21(H21), C2(H2), C22(H22),
 C23(H23), C15(H15), C18(H18), C17(H17), C16(H16), C3(H3), C4(H4)
;
_olex2_submission_special_instructions 'No special instructions were received'
_oxdiff_exptl_absorpt_empirical_details
;
Empirical correction (ABSPACK) includes:
- Absorption correction using spherical harmonics
- Frame scaling
- Detector area scaling
;
_oxdiff_exptl_absorpt_empirical_full_max 1.670
_oxdiff_exptl_absorpt_empirical_full_min 0.495

loop_
_space_group_symop_id
_space_group_symop_operation_xyz
1 x,y,z
2 -x,y+1/2,-z+1/2
3 -x,-y,-z
4 x,-y-1/2,z-1/2

loop_
_atom_site_label
_atom_site_type_symbol
_atom_site_fract_x
_atom_site_fract_y
_atom_site_fract_z
_atom_site_U_iso_or_equiv
_atom_site_adp_type
_atom_site_occupancy
_atom_site_refinement_flags_posn
S0aa S 0.82361(6) 0.555243(16) 0.94657(6) 0.02148(17) Uani 1.000000 .
O1aa O 0.93732(18) 0.54543(6) 1.11332(17) 0.0305(4) Uani 1.000000 .
O2aa O 0.69413(18) 0.58764(5) 0.9427(2) 0.0307(4) Uani 1.000000 .
O3aa O 0.7749(2) 0.50933(6) 0.40915(18) 0.0363(4) Uani 1.000000 .
N4aa N 1.14067(19) 0.65062(6) 0.47347(19) 0.0206(3) Uani 1.000000 .
C20 C 1.1582(2) 0.69870(6) 0.2511(2) 0.0227(4) Uani 1.000000 .
C7 C 0.7959(2) 0.52056(7) 0.5603(2) 0.0237(4) Uani 1.000000 .
C8 C 0.8996(2) 0.56207(6) 0.6330(2) 0.0200(4) Uani 1.000000 .
C25 C 1.0517(2) 0.67142(6) 0.3171(2) 0.0207(4) Uani 1.000000 .
C9 C 0.9299(2) 0.57740(7) 0.8051(2) 0.0198(4) Uani 1.000000 .
C12 C 1.0729(2) 0.62458(7) 0.5867(2) 0.0203(4) Uani 1.000000 .
C10 C 1.0326(2) 0.61474(7) 0.8694(2) 0.0226(4) Uani 1.000000 .
H10 H 1.0539(2) 0.62363(7) 0.9856(2) 0.0272(5) Uiso 1.000000 R
C14 C 1.3025(2) 0.66444(7) 0.5085(2) 0.0215(4) Uani 1.000000 .
C6 C 0.7216(2) 0.49212(7) 0.6747(2) 0.0223(4) Uani 1.000000 .
C19 C 1.3188(2) 0.69373(7) 0.3722(2) 0.0228(4) Uani 1.000000 .
C13 C 0.9748(2) 0.58603(7) 0.5246(2) 0.0207(4) Uani 1.000000 .
H13 H 0.9590(2) 0.57605(7) 0.4103(2) 0.0248(5) Uiso 1.000000 R
C24 C 0.8861(2) 0.66945(7) 0.2336(2) 0.0238(4) Uani 1.000000 .
H24 H 0.8166(2) 0.65169(7) 0.2784(2) 0.0285(5) Uiso 1.000000 R
C5 C 0.6383(3) 0.45138(7) 0.6052(3) 0.0271(4) Uani 1.000000 .
H5 H 0.6280(3) 0.44334(7) 0.4900(3) 0.0326(5) Uiso 1.000000 R
C11 C 1.1032(2) 0.63870(7) 0.7601(2) 0.0233(4) Uani 1.000000 .
H11 H 1.1708(2) 0.66418(7) 0.8018(2) 0.0280(5) Uiso 1.000000 R
C21 C 1.0972(3) 0.72386(7) 0.0970(3) 0.0275(5) Uani 1.000000 .
H21 H 1.1660(3) 0.74175(7) 0.0516(3) 0.0330(5) Uiso 1.000000 R
C2 C 0.6702(3) 0.47408(7) 0.9521(3) 0.0270(4) Uani 1.000000 .
H2 H 0.6817(3) 0.48177(7) 1.0679(3) 0.0324(5) Uiso 1.000000 R
C22 C 0.9325(3) 0.72177(7) 0.0126(3) 0.0302(5) Uani 1.000000 .
H22 H 0.8902(3) 0.73834(7) -0.0906(3) 0.0362(6) Uiso 1.000000 R
C23 C 0.8287(3) 0.69490(7) 0.0813(3) 0.0279(5) Uani 1.000000 .
H23 H 0.7183(3) 0.69418(7) 0.0229(3) 0.0335(5) Uiso 1.000000 R
C15 C 1.4369(2) 0.65103(7) 0.6451(2) 0.0250(4) Uani 1.000000 .
H15 H 1.4259(2) 0.63173(7) 0.7347(2) 0.0300(5) Uiso 1.000000 R
C18 C 1.4720(3) 0.71032(7) 0.3734(3) 0.0297(5) Uani 1.000000 .
H18 H 1.4841(3) 0.73005(7) 0.2854(3) 0.0357(6) Uiso 1.000000 R
C17 C 1.6051(3) 0.69685(8) 0.5079(3) 0.0321(5) Uani 1.000000 .
H17 H 1.7080(3) 0.70736(8) 0.5094(3) 0.0386(6) Uiso 1.000000 R
C16 C 1.5875(3) 0.66767(8) 0.6415(3) 0.0296(5) Uani 1.000000 .
H16 H 1.6792(3) 0.65918(8) 0.7304(3) 0.0355(5) Uiso 1.000000 R
C3 C 0.5877(3) 0.43372(8) 0.8793(3) 0.0316(5) Uani 1.000000 .
H3 H 0.5439(3) 0.41403(8) 0.9468(3) 0.0379(6) Uiso 1.000000 R
C4 C 0.5706(3) 0.42268(7) 0.7056(3) 0.0303(5) Uani 1.000000 .
H4 H 0.5135(3) 0.39594(7) 0.6566(3) 0.0363(6) Uiso 1.000000 R
C1 C 0.7352(2) 0.50280(7) 0.8486(3) 0.0226(4) Uani 1.000000 .

loop_
_atom_site_aniso_label
_atom_site_aniso_U_11
_atom_site_aniso_U_22
_atom_site_aniso_U_33
_atom_site_aniso_U_12
_atom_site_aniso_U_13
_atom_site_aniso_U_23
S0aa 0.0253(3) 0.0235(3) 0.0187(3) 0.00010(17) 0.0113(2) 0.00129(16)
O1aa 0.0348(8) 0.0412(9) 0.0158(7) -0.0029(7) 0.0079(6) 0.0041(6)
O2aa 0.0321(8) 0.0255(8) 0.0423(8) 0.0034(6) 0.0231(7) 0.0012(6)
O3aa 0.0518(10) 0.0378(9) 0.0227(7) -0.0181(8) 0.0163(7) -0.0072(6)
N4aa 0.0230(8) 0.0223(8) 0.0180(7) -0.0021(6) 0.0081(6) 0.0030(6)
C20 0.0319(11) 0.0161(9) 0.0236(9) -0.0000(7) 0.0133(8) -0.0008(7)
C7 0.0261(10) 0.0246(10) 0.0218(9) -0.0006(8) 0.0091(8) 0.0014(8)
C8 0.0218(10) 0.0194(9) 0.0200(9) 0.0024(7) 0.0077(8) 0.0019(7)
C25 0.0282(10) 0.0174(9) 0.0179(8) 0.0003(7) 0.0091(8) -0.0001(7)
C9 0.0207(9) 0.0221(9) 0.0177(9) 0.0033(7) 0.0075(7) 0.0020(7)
C12 0.0214(9) 0.0214(9) 0.0199(9) 0.0011(7) 0.0088(7) 0.0024(7)
C10 0.0268(10) 0.0255(10) 0.0167(8) 0.0002(8) 0.0081(8) -0.0013(7)
C14 0.0231(10) 0.0204(9) 0.0229(9) -0.0020(7) 0.0099(8) -0.0017(7)
C6 0.0231(10) 0.0217(10) 0.0231(9) 0.0023(8) 0.0083(8) 0.0026(7)
C19 0.0287(10) 0.0180(9) 0.0247(10) -0.0020(7) 0.0127(8) -0.0020(7)
C13 0.0250(10) 0.0227(10) 0.0150(8) -0.0003(7) 0.0070(7) 0.0011(7)
C24 0.0291(10) 0.0216(9) 0.0224(9) 0.0003(8) 0.0102(8) -0.0015(7)
C5 0.0300(11) 0.0246(10) 0.0292(11) -0.0016(8) 0.0123(9) -0.0015(8)
C11 0.0256(10) 0.0241(10) 0.0214(9) -0.0030(8) 0.0085(8) -0.0017(7)
C21 0.0419(12) 0.0188(10) 0.0260(10) 0.0017(8) 0.0165(9) 0.0012(8)
C2 0.0317(11) 0.0263(11) 0.0277(10) 0.0033(8) 0.0163(9) 0.0056(8)
C22 0.0451(13) 0.0218(10) 0.0238(10) 0.0068(9) 0.0103(9) 0.0043(8)
C23 0.0320(11) 0.0260(10) 0.0243(10) 0.0054(8) 0.0057(8) -0.0022(8)
C15 0.0268(10) 0.0249(10) 0.0234(9) -0.0007(8) 0.0074(8) -0.0008(8)
C18 0.0358(12) 0.0234(10) 0.0352(11) -0.0070(9) 0.0185(10) -0.0018(8)
C17 0.0287(11) 0.0293(11) 0.0419(12) -0.0078(9) 0.0158(10) -0.0073(9)
C16 0.0231(10) 0.0319(11) 0.0320(10) -0.0035(8) 0.0050(8) -0.0066(9)
C3 0.0357(12) 0.0264(11) 0.0403(12) 0.0008(9) 0.0229(10) 0.0081(9)
C4 0.0321(11) 0.0211(10) 0.0425(12) -0.0024(8) 0.0184(10) 0.0002(9)
C1 0.0231(10) 0.0205(9) 0.0271(10) 0.0029(7) 0.0118(8) 0.0044(8)

loop_
_atom_type_symbol
_atom_type_scat_dispersion_real
_atom_type_scat_dispersion_imag
_atom_type_scat_Cromer_Mann_a1
_atom_type_scat_Cromer_Mann_a2
_atom_type_scat_Cromer_Mann_a3
_atom_type_scat_Cromer_Mann_a4
_atom_type_scat_Cromer_Mann_b1
_atom_type_scat_Cromer_Mann_b2
_atom_type_scat_Cromer_Mann_b3
_atom_type_scat_Cromer_Mann_b4
_atom_type_scat_Cromer_Mann_c
_atom_type_scat_source
_atom_type_scat_dispersion_source
H 0.00000 0.00000 0.49300 0.32291 0.14019 0.04081 10.51090 26.12570 3.14236 57.79970 0.0030380000826 'International Tables Volume C Table 6.1.1.4 (pp. 500-502)' 'Henke, Gullikson and Davis, At. Data and Nucl. Data Tables, 1993, 54, 2'
C 0.01920 0.00962 2.31000 1.02000 1.58860 0.86500 20.84390 10.20750 0.56870 51.65120 0.215599998832 'International Tables Volume C Table 6.1.1.4 (pp. 500-502)' 'Henke, Gullikson and Davis, At. Data and Nucl. Data Tables, 1993, 54, 2'
S 0.33537 0.55136 6.90530 5.20340 1.43790 1.58630 1.46790 22.21510 0.25360 56.17200 0.866900026798 'International Tables Volume C Table 6.1.1.4 (pp. 500-502)' 'Henke, Gullikson and Davis, At. Data and Nucl. Data Tables, 1993, 54, 2'
O 0.05239 0.03377 3.04850 2.28680 1.54630 0.86700 13.27710 5.70110 0.32390 32.90890 0.250800013542 'International Tables Volume C Table 6.1.1.4 (pp. 500-502)' 'Henke, Gullikson and Davis, At. Data and Nucl. Data Tables, 1993, 54, 2'
N 0.03256 0.01839 12.21260 3.13220 2.01250 1.16630 0.00570 9.89330 28.99750 0.58260 -11.5290002823 'International Tables Volume C Table 6.1.1.4 (pp. 500-502)' 'Henke, Gullikson and Davis, At. Data and Nucl. Data Tables, 1993, 54, 2'

loop_
_geom_angle_atom_site_label_1
_geom_angle_atom_site_label_2
_geom_angle_atom_site_label_3
_geom_angle
O2aa S0aa O1aa 117.41(9)
C9 S0aa O1aa 109.06(9)
C9 S0aa O2aa 107.23(8)
C1 S0aa O1aa 109.93(9)
C1 S0aa O2aa 107.67(9)
C1 S0aa C9 104.79(9)
C12 N4aa C25 125.07(16)
C14 N4aa C25 108.57(15)
C14 N4aa C12 125.96(16)
C19 C20 C25 106.89(16)
C21 C20 C25 119.65(19)
C21 C20 C19 133.45(18)
C8 C7 O3aa 119.89(17)
C6 C7 O3aa 119.96(18)
C6 C7 C8 120.12(16)
C9 C8 C7 123.61(17)
C13 C8 C7 118.32(16)
C13 C8 C9 118.04(17)
C20 C25 N4aa 108.76(17)
C24 C25 N4aa 129.46(17)
C24 C25 C20 121.73(17)
C8 C9 S0aa 122.47(15)
C10 C9 S0aa 115.39(14)
C10 C9 C8 121.76(17)
C13 C12 N4aa 120.24(16)
C11 C12 N4aa 119.37(17)
C11 C12 C13 120.38(17)
C11 C10 C9 119.57(17)
C19 C14 N4aa 108.98(17)
C15 C14 N4aa 129.32(17)
C15 C14 C19 121.56(18)
C5 C6 C7 117.90(17)
C1 C6 C7 124.28(18)
C1 C6 C5 117.78(18)
C14 C19 C20 106.78(16)
C18 C19 C20 133.41(18)
C18 C19 C14 119.78(19)
C12 C13 C8 120.36(17)
C23 C24 C25 117.42(19)
C4 C5 C6 120.90(19)
C10 C11 C12 119.82(18)
C22 C21 C20 118.86(19)
C1 C2 C3 118.80(19)
C23 C22 C21 120.56(19)
C22 C23 C24 121.8(2)
C16 C15 C14 117.24(18)
C17 C18 C19 118.68(19)
C16 C17 C18 121.0(2)
C17 C16 C15 121.8(2)
C4 C3 C2 120.10(19)
C3 C4 C5 120.3(2)
C6 C1 S0aa 122.18(15)
C2 C1 S0aa 115.54(15)
C2 C1 C6 122.15(19)

loop_
_geom_bond_atom_site_label_1
_geom_bond_atom_site_label_2
_geom_bond_distance
S0aa O1aa 1.4376(14)
S0aa O2aa 1.4393(15)
S0aa C9 1.7635(18)
S0aa C1 1.756(2)
O3aa C7 1.214(2)
N4aa C25 1.398(2)
N4aa C12 1.419(2)
N4aa C14 1.394(2)
C20 C25 1.414(3)
C20 C19 1.448(3)
C20 C21 1.393(3)
C7 C8 1.495(3)
C7 C6 1.496(3)
C8 C9 1.397(3)
C8 C13 1.400(3)
C25 C24 1.389(3)
C9 C10 1.384(3)
C12 C13 1.387(3)
C12 C11 1.396(3)
C10 C11 1.381(3)
C14 C19 1.413(3)
C14 C15 1.397(3)
C6 C5 1.393(3)
C6 C1 1.397(3)
C19 C18 1.396(3)
C24 C23 1.382(3)
C5 C4 1.386(3)
C21 C22 1.384(3)
C2 C3 1.388(3)
C2 C1 1.391(3)
C22 C23 1.402(3)
C15 C16 1.386(3)
C18 C17 1.382(3)
C17 C16 1.397(3)
C3 C4 1.392(3)
